data_7711836
loop_
_publ_author_name
'Dankert, Fabian'
'Gupta, Priyanka'
'Wellnitz, Tim'
'Baumann, Wolfgang'
'Hering-Junghans, Christian'

_publ_section_title
;
 Deoxygenation of chalcogen oxides EO2 (E = S, Se) with phospha-Wittig
 reagents
;
_journal_name_full 'Dalton Transactions'
_journal_paper_doi 10.1039/D2DT03703C
_journal_year 2022
_chemical_formula_moiety 'C33 H46 O3 P2, 3(C7 H8)'
_chemical_formula_sum 'C54 H70 O3 P2'
_chemical_formula_weight 829.04
_space_group_crystal_system triclinic
_space_group_IT_number 2
_space_group_name_Hall '-P 1'
_space_group_name_H-M_alt 'P -1'
_atom_sites_solution_hydrogens geom
_atom_sites_solution_primary dual
_audit_creation_date 2022-03-06
_audit_creation_method
;
Olex2 1.3
(compiled 2020.11.12 svn.r5f609507 for OlexSys, GUI svn.r6226)
;
_audit_update_record
;
2022-11-22 deposited with the CCDC.	2022-11-23 downloaded from the CCDC.
;
_cell_angle_alpha 114.769(10)
_cell_angle_beta 95.470(11)
_cell_angle_gamma 108.119(11)
_cell_formula_units_Z 2
_cell_length_a 13.3067(17)
_cell_length_b 14.058(2)
_cell_length_c 15.661(2)
_cell_measurement_reflns_used 10471
_cell_measurement_temperature 150
_cell_measurement_theta_max 28.69
_cell_measurement_theta_min 1.55
_cell_volume 2440.3(7)
_computing_cell_refinement
;
X-Area Recipe 1.37.0.0 (STOE, 2021)
;
_computing_data_collection
;
X-Area WinXpose 2.0.22.0 (STOE, 2016)
;
_computing_data_reduction
;
X-Area Integrate 2.5.1.0 (STOE, 2021)
X-Area LANA 2.6.2.0 (STOE, 2021)
;
_computing_molecular_graphics 'Olex2 1.3 (Dolomanov et al., 2009)'
_computing_publication_material 'Olex2 1.3 (Dolomanov et al., 2009)'
_computing_structure_refinement 'SHELXL 2018/3 (Sheldrick, 2015)'
_computing_structure_solution 'SHELXT 2014/4 (Sheldrick, 2014)'
_diffrn_ambient_temperature 150
_diffrn_detector 'image plate (34 cm diameter)'
_diffrn_detector_area_resol_mean 6.67
_diffrn_detector_type 'STOE Imaging Plate'
_diffrn_measured_fraction_theta_full 1.000
_diffrn_measured_fraction_theta_max 1.000
_diffrn_measurement_details
;
 260 frames, detector distance = 100 mm
;
_diffrn_measurement_device '2-circle diffractometer'
_diffrn_measurement_device_type 'STOE IPDS II'
_diffrn_measurement_method 'rotation method, \w scans'
_diffrn_radiation_collimation '0.5 mm diameter, monocapillary'
_diffrn_radiation_monochromator 'plane graphite'
_diffrn_radiation_polarisn_norm 0
_diffrn_radiation_probe x-ray
_diffrn_radiation_type 'Mo K\a'
_diffrn_radiation_wavelength 0.71073
_diffrn_reflns_av_R_equivalents 0.0359
_diffrn_reflns_av_unetI/netI 0.0601
_diffrn_reflns_Laue_measured_fraction_full 1.000
_diffrn_reflns_Laue_measured_fraction_max 1.000
_diffrn_reflns_limit_h_max 16
_diffrn_reflns_limit_h_min -16
_diffrn_reflns_limit_k_max 17
_diffrn_reflns_limit_k_min -17
_diffrn_reflns_limit_l_max 19
_diffrn_reflns_limit_l_min -19
_diffrn_reflns_number 24209
_diffrn_reflns_point_group_measured_fraction_full 1.000
_diffrn_reflns_point_group_measured_fraction_max 1.000
_diffrn_reflns_theta_full 25.242
_diffrn_reflns_theta_max 26.499
_diffrn_reflns_theta_min 1.662
_diffrn_source 'sealed X-ray tube, 12 x 0.4 mm long-fine focus'
_diffrn_source_current 30
_diffrn_source_power 1.500
_diffrn_source_voltage 50
_exptl_absorpt_coefficient_mu 0.130
_exptl_absorpt_correction_T_max 0.9281
_exptl_absorpt_correction_T_min 0.7553
_exptl_absorpt_correction_type multi-scan
_exptl_absorpt_process_details
;
STOE LANA, absorption correction by scaling of reflection intensities.
J. Koziskova, F. Hahn, J. Richter, J. Kozisek, "Comparison of different
absorption corrections on the model structure of tetrakis(\m~2~-acetato)-
diaqua-di-copper(II)", Acta Chimica Slovaca, vol. 9, no. 2, 2016, pp. 136 - 140.
Afterwards a spherical absorption correction was performed within STOE LANA.
;
_exptl_crystal_colour colourless
_exptl_crystal_colour_primary colourless
_exptl_crystal_density_diffrn 1.128
_exptl_crystal_density_method 'not measured'
_exptl_crystal_description block
_exptl_crystal_F_000 896
_exptl_crystal_size_max 0.27
_exptl_crystal_size_mid 0.19
_exptl_crystal_size_min 0.17
_exptl_crystal_size_rad 0.062
_refine_diff_density_max 0.309
_refine_diff_density_min -0.217
_refine_diff_density_rms 0.040
_refine_ls_extinction_method none
_refine_ls_goodness_of_fit_ref 0.890
_refine_ls_hydrogen_treatment constr
_refine_ls_matrix_type full
_refine_ls_number_parameters 546
_refine_ls_number_reflns 10109
_refine_ls_number_restraints 0
_refine_ls_restrained_S_all 0.890
_refine_ls_R_factor_all 0.0866
_refine_ls_R_factor_gt 0.0436
_refine_ls_shift/su_max 0.000
_refine_ls_shift/su_mean 0.000
_refine_ls_structure_factor_coef Fsqd
_refine_ls_weighting_details 'w=1/[\s^2^(Fo^2^)+(0.0590P)^2^] where P=(Fo^2^+2Fc^2^)/3'
_refine_ls_weighting_scheme calc
_refine_ls_wR_factor_gt 0.0972
_refine_ls_wR_factor_ref 0.1062
_reflns_d_resolution_high 0.727
_reflns_d_resolution_low 12.252
_reflns_Friedel_coverage 0.000
_reflns_limit_h_max 18
_reflns_limit_h_min -18
_reflns_limit_k_max 19
_reflns_limit_k_min -19
_reflns_limit_l_max 21
_reflns_limit_l_min -21
_reflns_number_gt 6104
_reflns_number_total 10109
_reflns_threshold_expression I>4u(I)
_cod_data_source_file d2dt03703c2.cif
_cod_data_source_block ks1565
_cod_original_cell_volume 2440.2(6)
_cod_database_code 7711836
_shelx_shelxl_version_number 2018/3
_shelx_space_group_comment
;
The symmetry employed for this shelxl refinement is uniquely defined
by the following loop, which should always be used as a source of
symmetry information in preference to the above space-group names.
They are only intended as comments.
;
_shelx_estimated_absorpt_t_max 0.978
_shelx_estimated_absorpt_t_min 0.966
_olex2_refinement_description
;
1. Fixed Uiso
 At 1.2 times of:
  All C(H) groups
 At 1.5 times of:
  All C(H,H,H) groups
2.a Ternary CH refined with riding coordinates:
 C16(H16), C13(H13), C28(H28), C25(H25)
2.b Aromatic/amide H refined with riding coordinates:
 C11(H11), C4(H4), C9(H9), C3(H3), C5(H5), C10(H10), C21(H21), C22(H22),
 C23(H23), C36(H36), C47(H47), C37(H37), C43(H43), C38(H38), C54(H54), C40(H40),
  C53(H53), C39(H39), C50(H50), C45(H45), C44(H44), C46(H46), C52(H52), C51(H51)
2.c Idealised Me refined as rotating group:
 C33(H33A,H33B,H33C), C18(H18A,H18B,H18C), C29(H29A,H29B,H29C), C30(H30A,H30B,
 H30C), C32(H32A,H32B,H32C), C31(H31A,H31B,H31C), C17(H17A,H17B,H17C), C14(H14A,
 H14B,H14C), C27(H27A,H27B,H27C), C15(H15A,H15B,H15C), C26(H26A,H26B,H26C),
 C41(H41A,H41B,H41C), C34(H34A,H34B,H34C), C48(H48A,H48B,H48C)
;
_olex2_submission_special_instructions 'No special instructions were received'
_stoe_detector_distance '100.0 mm'
_stoe_detector_pixelsize_x '0.150 mm'
_stoe_detector_pixelsize_y '0.150 mm'
_stoe_detector_size_x '34.0 cm'
_stoe_detector_size_y '34.0 cm'
_stoe_evaluation_integration_a 12.0
_stoe_evaluation_integration_b 0.0
_stoe_evaluation_integration_ems 0.012
_stoe_evaluation_lana_bis_l_even_max -
_stoe_evaluation_lana_bis_l_odd_max -
_stoe_evaluation_lana_bos_l_even_max 4
_stoe_evaluation_lana_bos_l_odd_max 1
_stoe_evaluation_lana_completeness 98.2
_stoe_evaluation_lana_dxs_max_order -
_stoe_evaluation_lana_dys_max_order -
_stoe_evaluation_lana_fs_max_order 3
_stoe_evaluation_lana_max_2theta_available 58.6
_stoe_evaluation_lana_max_2theta_desired 58.6
_stoe_evaluation_lana_mean_redundancy 2.4
_stoe_evaluation_lana_number_refls_after_or 31316
_stoe_evaluation_lana_number_refls_outliers 2703
_stoe_evaluation_lana_number_refls_total 34019
_stoe_evaluation_lana_number_refls_unique 13100
_stoe_evaluation_lana_number_refls_written 31316
_stoe_evaluation_lana_or_c1 0.035
_stoe_evaluation_lana_or_c2 0
_stoe_evaluation_lana_or_c3 0
_stoe_evaluation_lana_or_c4 0.7
_stoe_evaluation_lana_point_group -1
_stoe_evaluation_lana_table
;
#----------------------------------------------------------------------------
2Theta           6.1   12.3   18.5   24.7   30.9   37.1   43.3   49.5   55.7
#----------------------------------------------------------------------------
<Resolution>    5.77   3.20   2.18   1.64   1.33   1.11   0.96   0.85   0.76
N(total)         163    589   1332   2282   3439   4706   6153   7503   7852
<Redundancy>     2.4    2.4    2.4    2.4    2.4    2.4    2.4    2.4    2.4
Complet. [%%]   100.0  100.0  100.0  100.0  100.0  100.0  100.0   99.9   93.1
<I/sigma>      295.1  165.1   55.8   26.4   16.0    9.1    3.4    1.7    0.8
R(int)         0.018  0.016  0.016  0.022  0.031  0.042  0.102  0.178  0.308
#----------------------------------------------------------------------------
;
_stoe_measurement_identifier ks1565
_stoe_measurement_max_exposure_per_frame '900.0 s'
_stoe_measurement_mean_exposure_per_frame '900.0 s'
_stoe_measurement_min_exposure_per_frame '900.0 s'
_stoe_measurement_total_exposure_time '65.0 h'
_stoe_measurement_total_frame_number 260
_stoe_measurement_total_run_number 2
_stoe_measurement_tube_power '1.5 kW'

loop_
_space_group_symop_operation_xyz
'x, y, z'
'-x, -y, -z'

loop_
_atom_site_label
_atom_site_type_symbol
_atom_site_fract_x
_atom_site_fract_y
_atom_site_fract_z
_atom_site_U_iso_or_equiv
_atom_site_adp_type
_atom_site_occupancy
_atom_site_site_symmetry_order
_atom_site_calc_flag
_atom_site_refinement_flags_posn
_atom_site_refinement_flags_adp
_atom_site_refinement_flags_occupancy
_atom_site_disorder_assembly
_atom_site_disorder_group
P1 P 0.47557(3) 0.78883(4) 0.36447(3) 0.03456(12) Uani 1 1 d . . . . .
P2 P 0.28620(4) 0.81448(4) 0.43276(4) 0.03894(13) Uani 1 1 d . . . . .
O3 O 0.34146(9) 0.74368(10) 0.36251(9) 0.0388(3) Uani 1 1 d . . . . .
O1 O 0.49712(11) 0.88866(11) 0.34955(10) 0.0518(4) Uani 1 1 d . . . . .
O2 O 0.53274(10) 0.79474(13) 0.45290(9) 0.0531(4) Uani 1 1 d . . . . .
C7 C 0.68263(12) 0.78841(14) 0.29774(12) 0.0304(4) Uani 1 1 d . . . . .
C2 C 0.38700(13) 0.56916(15) 0.19183(12) 0.0305(4) Uani 1 1 d . . . . .
C12 C 0.75560(13) 0.81063(15) 0.38117(12) 0.0332(4) Uani 1 1 d . . . . .
C6 C 0.58269(13) 0.67863(14) 0.24206(12) 0.0304(4) Uani 1 1 d . . . . .
C19 C 0.26786(13) 0.54738(15) 0.18797(12) 0.0329(4) Uani 1 1 d . . . . .
C1 C 0.47749(13) 0.66848(14) 0.25757(12) 0.0295(4) Uani 1 1 d . . . . .
C20 C 0.21045(13) 0.47634(15) 0.22350(13) 0.0368(4) Uani 1 1 d . . . . .
C8 C 0.70463(13) 0.86518(15) 0.25928(13) 0.0339(4) Uani 1 1 d . . . . .
C11 C 0.84950(13) 0.91064(15) 0.42541(13) 0.0377(4) Uani 1 1 d . . . . .
H11 H 0.898694 0.926523 0.480591 0.045 Uiso 1 1 calc R U . . .
C4 C 0.50698(13) 0.48971(15) 0.10580(12) 0.0353(4) Uani 1 1 d . . . . .
H4 H 0.516776 0.429463 0.056909 0.042 Uiso 1 1 calc R U . . .
C9 C 0.79927(13) 0.96380(15) 0.30679(13) 0.0376(4) Uani 1 1 d . . . . .
H9 H 0.814529 1.015456 0.282631 0.045 Uiso 1 1 calc R U . . .
C3 C 0.40382(13) 0.48104(15) 0.11769(12) 0.0346(4) Uani 1 1 d . . . . .
H3 H 0.343803 0.414760 0.075219 0.042 Uiso 1 1 calc R U . . .
C5 C 0.59577(13) 0.58939(15) 0.16771(12) 0.0338(4) Uani 1 1 d . . . . .
H5 H 0.665448 0.596491 0.159158 0.041 Uiso 1 1 calc R U . . .
C24 C 0.21394(13) 0.58992(15) 0.14025(12) 0.0365(4) Uani 1 1 d . . . . .
C10 C 0.87066(13) 0.98648(16) 0.38867(13) 0.0389(4) Uani 1 1 d . . . . .
H10 H 0.933408 1.053074 0.419445 0.047 Uiso 1 1 calc R U . . .
C16 C 0.73716(14) 0.72584(16) 0.42027(13) 0.0380(4) Uani 1 1 d . . . . .
H16 H 0.659645 0.674664 0.393903 0.046 Uiso 1 1 calc R U . . .
C13 C 0.63261(14) 0.84084(16) 0.16517(13) 0.0388(4) Uani 1 1 d . . . . .
H13 H 0.568483 0.770674 0.144144 0.047 Uiso 1 1 calc R U . . .
C28 C 0.26853(14) 0.43377(16) 0.27885(14) 0.0425(5) Uani 1 1 d . . . . .
H28 H 0.346820 0.465669 0.283324 0.051 Uiso 1 1 calc R U . . .
C25 C 0.27560(15) 0.66720(17) 0.10167(14) 0.0437(5) Uani 1 1 d . . . . .
H25 H 0.352822 0.702181 0.137895 0.052 Uiso 1 1 calc R U . . .
C21 C 0.09771(14) 0.44607(17) 0.20820(14) 0.0441(5) Uani 1 1 d . . . . .
H21 H 0.058453 0.398938 0.231322 0.053 Uiso 1 1 calc R U . . .
C22 C 0.04360(15) 0.48490(18) 0.15938(15) 0.0488(5) Uani 1 1 d . . . . .
H22 H -0.031915 0.462824 0.148893 0.059 Uiso 1 1 calc R U . . .
C23 C 0.10042(14) 0.55629(17) 0.12588(14) 0.0451(5) Uani 1 1 d . . . . .
H23 H 0.062918 0.582393 0.093366 0.054 Uiso 1 1 calc R U . . .
C33 C 0.34150(15) 0.85262(18) 0.55452(13) 0.0478(5) Uani 1 1 d . . . . .
H33A H 0.346243 0.787540 0.558040 0.072 Uiso 1 1 calc R U . . .
H33B H 0.295090 0.879402 0.593623 0.072 Uiso 1 1 calc R U . . .
H33C H 0.413330 0.911734 0.578338 0.072 Uiso 1 1 calc R U . . .
C42 C -0.01767(16) 0.81896(19) 0.15514(16) 0.0529(5) Uani 1 1 d . . . . .
C18 C 0.76149(16) 0.78277(18) 0.53153(14) 0.0481(5) Uani 1 1 d . . . . .
H18A H 0.740988 0.725483 0.551968 0.072 Uiso 1 1 calc R U . . .
H18B H 0.720410 0.829772 0.552874 0.072 Uiso 1 1 calc R U . . .
H18C H 0.838340 0.828759 0.559495 0.072 Uiso 1 1 calc R U . . .
C29 C 0.22994(16) 0.30432(17) 0.22526(16) 0.0525(5) Uani 1 1 d . . . . .
H29A H 0.271024 0.280833 0.260585 0.079 Uiso 1 1 calc R U . . .
H29B H 0.241094 0.280318 0.161078 0.079 Uiso 1 1 calc R U . . .
H29C H 0.153477 0.270519 0.220469 0.079 Uiso 1 1 calc R U . . .
C30 C 0.25577(17) 0.4747(2) 0.38251(15) 0.0568(6) Uani 1 1 d . . . . .
H30A H 0.179534 0.446087 0.380519 0.085 Uiso 1 1 calc R U . . .
H30B H 0.285160 0.556338 0.416484 0.085 Uiso 1 1 calc R U . . .
H30C H 0.294579 0.447607 0.415783 0.085 Uiso 1 1 calc R U . . .
C32 C 0.14589(14) 0.72246(19) 0.39532(15) 0.0541(6) Uani 1 1 d . . . . .
H32A H 0.115649 0.700975 0.328717 0.081 Uiso 1 1 calc R U . . .
H32B H 0.106578 0.761010 0.435857 0.081 Uiso 1 1 calc R U . . .
H32C H 0.139614 0.655672 0.401169 0.081 Uiso 1 1 calc R U . . .
C31 C 0.29614(16) 0.93632(18) 0.42128(15) 0.0495(5) Uani 1 1 d . . . . .
H31A H 0.371875 0.985166 0.438782 0.074 Uiso 1 1 calc R U . . .
H31B H 0.259041 0.976185 0.463697 0.074 Uiso 1 1 calc R U . . .
H31C H 0.262899 0.913981 0.355113 0.074 Uiso 1 1 calc R U . . .
C17 C 0.80426(16) 0.65373(18) 0.38483(16) 0.0526(5) Uani 1 1 d . . . . .
H17A H 0.880655 0.702126 0.406798 0.079 Uiso 1 1 calc R U . . .
H17B H 0.782726 0.612557 0.314927 0.079 Uiso 1 1 calc R U . . .
H17C H 0.791708 0.601040 0.410415 0.079 Uiso 1 1 calc R U . . .
C36 C 0.49910(16) 0.29245(19) 0.20652(17) 0.0548(5) Uani 1 1 d . . . . .
H36 H 0.500896 0.287341 0.145567 0.066 Uiso 1 1 calc R U . . .
C49 C 0.17907(18) 0.7675(2) 0.78091(18) 0.0612(6) Uani 1 1 d . . . . .
C47 C 0.05665(17) 0.92756(19) 0.21886(16) 0.0577(6) Uani 1 1 d . . . . .
H47 H 0.071517 0.951398 0.285430 0.069 Uiso 1 1 calc R U . . .
C35 C 0.45889(17) 0.1942(2) 0.2137(2) 0.0620(6) Uani 1 1 d . . . . .
C14 C 0.59140(17) 0.93382(19) 0.17704(15) 0.0521(5) Uani 1 1 d . . . . .
H14A H 0.652633 1.003991 0.198169 0.078 Uiso 1 1 calc R U . . .
H14B H 0.549814 0.942893 0.224659 0.078 Uiso 1 1 calc R U . . .
H14C H 0.545699 0.913367 0.115783 0.078 Uiso 1 1 calc R U . . .
C37 C 0.53666(17) 0.3979(2) 0.28672(17) 0.0575(6) Uani 1 1 d . . . . .
H37 H 0.563011 0.462911 0.279583 0.069 Uiso 1 1 calc R U . . .
C27 C 0.2696(2) 0.5985(2) -0.00517(16) 0.0638(6) Uani 1 1 d . . . . .
H27A H 0.194775 0.563309 -0.042934 0.096 Uiso 1 1 calc R U . . .
H27B H 0.297415 0.540853 -0.012820 0.096 Uiso 1 1 calc R U . . .
H27C H 0.312724 0.647865 -0.027210 0.096 Uiso 1 1 calc R U . . .
C15 C 0.69367(17) 0.81978(19) 0.08537(14) 0.0530(5) Uani 1 1 d . . . . .
H15A H 0.646263 0.800724 0.025454 0.079 Uiso 1 1 calc R U . . .
H15B H 0.715800 0.758181 0.076528 0.079 Uiso 1 1 calc R U . . .
H15C H 0.757255 0.887219 0.104072 0.079 Uiso 1 1 calc R U . . .
C43 C -0.03864(17) 0.7865(2) 0.05724(17) 0.0669(7) Uani 1 1 d . . . . .
H43 H -0.088424 0.713612 0.012790 0.080 Uiso 1 1 calc R U . . .
C38 C 0.53537(17) 0.4074(2) 0.37718(18) 0.0651(6) Uani 1 1 d . . . . .
H38 H 0.560071 0.478625 0.431675 0.078 Uiso 1 1 calc R U . . .
C54 C 0.09855(19) 0.8040(2) 0.7636(2) 0.0659(7) Uani 1 1 d . . . . .
H54 H 0.088448 0.861287 0.815346 0.079 Uiso 1 1 calc R U . . .
C40 C 0.45855(18) 0.2047(3) 0.3053(2) 0.0729(8) Uani 1 1 d . . . . .
H40 H 0.431894 0.139565 0.312171 0.087 Uiso 1 1 calc R U . . .
C26 C 0.2379(2) 0.7630(2) 0.11538(18) 0.0692(7) Uani 1 1 d . . . . .
H26A H 0.287788 0.815082 0.099414 0.104 Uiso 1 1 calc R U . . .
H26B H 0.236383 0.802332 0.181958 0.104 Uiso 1 1 calc R U . . .
H26C H 0.165879 0.732080 0.073427 0.104 Uiso 1 1 calc R U . . .
C53 C 0.03290(19) 0.7582(3) 0.6720(2) 0.0743(8) Uani 1 1 d . . . . .
H53 H -0.021274 0.784272 0.662441 0.089 Uiso 1 1 calc R U . . .
C41 C -0.07447(19) 0.7399(2) 0.1920(2) 0.0728(7) Uani 1 1 d . . . . .
H41A H -0.020929 0.732554 0.231783 0.109 Uiso 1 1 calc R U . . .
H41B H -0.118606 0.666648 0.137804 0.109 Uiso 1 1 calc R U . . .
H41C H -0.120332 0.769687 0.229984 0.109 Uiso 1 1 calc R U . . .
C39 C 0.49687(19) 0.3097(3) 0.3866(2) 0.0746(8) Uani 1 1 d . . . . .
H39 H 0.496896 0.315040 0.447864 0.090 Uiso 1 1 calc R U . . .
C50 C 0.1931(2) 0.6839(3) 0.7020(2) 0.0790(8) Uani 1 1 d . . . . .
H50 H 0.247777 0.658450 0.711265 0.095 Uiso 1 1 calc R U . . .
C45 C 0.0871(2) 0.9683(3) 0.0890(2) 0.0830(8) Uani 1 1 d . . . . .
H45 H 0.121853 1.018322 0.066698 0.100 Uiso 1 1 calc R U . . .
C44 C 0.0130(2) 0.8602(3) 0.0242(2) 0.0852(9) Uani 1 1 d . . . . .
H44 H -0.002170 0.837048 -0.042294 0.102 Uiso 1 1 calc R U . . .
C46 C 0.1091(2) 1.0011(2) 0.1863(2) 0.0754(7) Uani 1 1 d . . . . .
H46 H 0.159760 1.073594 0.230647 0.091 Uiso 1 1 calc R U . . .
C52 C 0.0463(2) 0.6750(3) 0.5948(2) 0.0875(10) Uani 1 1 d . . . . .
H52 H 0.001390 0.643688 0.532674 0.105 Uiso 1 1 calc R U . . .
C51 C 0.1270(3) 0.6377(3) 0.6096(2) 0.0904(9) Uani 1 1 d . . . . .
H51 H 0.137026 0.581036 0.557261 0.108 Uiso 1 1 calc R U . . .
C34 C 0.4153(2) 0.0805(2) 0.1262(2) 0.1009(10) Uani 1 1 d . . . . .
H34A H 0.470622 0.072797 0.091714 0.151 Uiso 1 1 calc R U . . .
H34B H 0.352239 0.072616 0.084460 0.151 Uiso 1 1 calc R U . . .
H34C H 0.394932 0.022527 0.145923 0.151 Uiso 1 1 calc R U . . .
C48 C 0.2490(2) 0.8168(3) 0.8819(2) 0.0983(10) Uani 1 1 d . . . . .
H48A H 0.215067 0.773322 0.912464 0.147 Uiso 1 1 calc R U . . .
H48B H 0.256648 0.894164 0.919185 0.147 Uiso 1 1 calc R U . . .
H48C H 0.319906 0.814523 0.878641 0.147 Uiso 1 1 calc R U . . .

loop_
_atom_site_aniso_label
_atom_site_aniso_U_11
_atom_site_aniso_U_22
_atom_site_aniso_U_33
_atom_site_aniso_U_23
_atom_site_aniso_U_13
_atom_site_aniso_U_12
P1 0.0313(2) 0.0283(3) 0.0360(3) 0.0097(2) 0.00956(19) 0.00918(19)
P2 0.0357(2) 0.0324(3) 0.0420(3) 0.0114(2) 0.0130(2) 0.0130(2)
O3 0.0346(6) 0.0297(7) 0.0435(7) 0.0107(6) 0.0129(5) 0.0102(5)
O1 0.0596(8) 0.0301(8) 0.0678(9) 0.0210(7) 0.0343(7) 0.0179(6)
O2 0.0499(8) 0.0668(10) 0.0344(7) 0.0131(7) 0.0075(6) 0.0286(7)
C7 0.0279(8) 0.0290(10) 0.0346(9) 0.0137(8) 0.0103(7) 0.0128(7)
C2 0.0325(8) 0.0285(10) 0.0342(9) 0.0176(8) 0.0081(7) 0.0127(7)
C12 0.0322(8) 0.0311(10) 0.0369(10) 0.0152(8) 0.0105(8) 0.0136(7)
C6 0.0323(8) 0.0274(9) 0.0340(9) 0.0177(8) 0.0067(7) 0.0106(7)
C19 0.0322(8) 0.0258(9) 0.0324(9) 0.0081(8) 0.0047(7) 0.0100(7)
C1 0.0330(8) 0.0266(9) 0.0310(9) 0.0149(8) 0.0083(7) 0.0124(7)
C20 0.0340(9) 0.0276(10) 0.0396(10) 0.0112(8) 0.0063(8) 0.0084(7)
C8 0.0322(8) 0.0303(10) 0.0411(10) 0.0164(8) 0.0125(8) 0.0144(7)
C11 0.0315(9) 0.0362(11) 0.0401(10) 0.0149(9) 0.0059(8) 0.0118(8)
C4 0.0422(10) 0.0309(10) 0.0360(10) 0.0156(8) 0.0122(8) 0.0179(8)
C9 0.0384(9) 0.0315(10) 0.0439(11) 0.0193(9) 0.0132(8) 0.0119(8)
C3 0.0356(9) 0.0286(10) 0.0335(9) 0.0128(8) 0.0050(7) 0.0088(7)
C5 0.0332(9) 0.0334(10) 0.0384(10) 0.0180(9) 0.0115(8) 0.0152(8)
C24 0.0364(9) 0.0311(10) 0.0343(10) 0.0098(8) 0.0044(8) 0.0133(8)
C10 0.0307(9) 0.0306(10) 0.0463(11) 0.0150(9) 0.0083(8) 0.0058(7)
C16 0.0360(9) 0.0352(11) 0.0431(11) 0.0215(9) 0.0058(8) 0.0113(8)
C13 0.0398(9) 0.0329(11) 0.0410(10) 0.0194(9) 0.0063(8) 0.0094(8)
C28 0.0343(9) 0.0379(11) 0.0555(12) 0.0271(10) 0.0091(8) 0.0082(8)
C25 0.0429(10) 0.0457(12) 0.0477(11) 0.0260(10) 0.0069(9) 0.0196(9)
C21 0.0345(9) 0.0397(12) 0.0502(11) 0.0188(10) 0.0098(8) 0.0086(8)
C22 0.0306(9) 0.0481(13) 0.0548(12) 0.0162(11) 0.0065(9) 0.0123(9)
C23 0.0391(10) 0.0475(13) 0.0448(11) 0.0173(10) 0.0032(8) 0.0205(9)
C33 0.0496(11) 0.0420(12) 0.0451(11) 0.0145(10) 0.0161(9) 0.0168(9)
C42 0.0454(11) 0.0482(13) 0.0656(14) 0.0225(12) 0.0221(10) 0.0230(10)
C18 0.0502(11) 0.0469(13) 0.0483(12) 0.0283(10) 0.0072(9) 0.0140(9)
C29 0.0541(12) 0.0409(12) 0.0684(14) 0.0301(11) 0.0178(10) 0.0193(10)
C30 0.0616(13) 0.0514(14) 0.0551(13) 0.0293(12) 0.0072(10) 0.0157(11)
C32 0.0402(10) 0.0529(14) 0.0572(13) 0.0161(11) 0.0179(10) 0.0159(10)
C31 0.0539(11) 0.0454(13) 0.0549(13) 0.0217(11) 0.0204(10) 0.0275(10)
C17 0.0555(12) 0.0459(13) 0.0648(14) 0.0303(12) 0.0135(10) 0.0252(10)
C36 0.0534(12) 0.0540(15) 0.0585(14) 0.0314(12) 0.0052(10) 0.0189(11)
C49 0.0573(13) 0.0591(16) 0.0701(16) 0.0423(14) 0.0143(12) 0.0104(12)
C47 0.0600(13) 0.0497(14) 0.0542(13) 0.0164(12) 0.0137(11) 0.0220(11)
C35 0.0485(12) 0.0509(15) 0.0875(18) 0.0362(14) 0.0050(12) 0.0193(11)
C14 0.0645(13) 0.0572(14) 0.0490(12) 0.0315(11) 0.0151(10) 0.0321(11)
C37 0.0535(12) 0.0534(15) 0.0641(15) 0.0339(13) 0.0044(11) 0.0136(11)
C27 0.0864(16) 0.0673(17) 0.0609(14) 0.0361(13) 0.0360(12) 0.0452(14)
C15 0.0621(12) 0.0525(14) 0.0417(11) 0.0184(10) 0.0122(10) 0.0250(11)
C43 0.0462(12) 0.0710(17) 0.0565(14) 0.0108(13) 0.0104(11) 0.0176(11)
C38 0.0584(13) 0.0721(18) 0.0605(15) 0.0333(14) 0.0050(11) 0.0204(12)
C54 0.0643(14) 0.0558(16) 0.0903(19) 0.0486(15) 0.0326(14) 0.0156(12)
C40 0.0521(13) 0.081(2) 0.118(2) 0.076(2) 0.0199(15) 0.0265(13)
C26 0.1084(19) 0.0606(16) 0.0702(16) 0.0425(14) 0.0408(14) 0.0503(15)
C53 0.0529(14) 0.084(2) 0.106(2) 0.073(2) 0.0192(15) 0.0124(14)
C41 0.0660(14) 0.0687(18) 0.104(2) 0.0480(16) 0.0409(14) 0.0361(13)
C39 0.0592(14) 0.111(3) 0.0796(19) 0.067(2) 0.0194(14) 0.0328(16)
C50 0.0717(16) 0.082(2) 0.100(2) 0.0527(19) 0.0296(16) 0.0350(15)
C45 0.0781(18) 0.094(2) 0.100(2) 0.064(2) 0.0346(17) 0.0335(17)
C44 0.0691(16) 0.124(3) 0.0651(17) 0.0477(19) 0.0216(14) 0.0358(18)
C46 0.0759(16) 0.0513(16) 0.086(2) 0.0269(15) 0.0193(14) 0.0165(13)
C52 0.0655(17) 0.103(3) 0.078(2) 0.059(2) 0.0029(15) -0.0058(17)
C51 0.092(2) 0.084(2) 0.071(2) 0.0286(17) 0.0242(17) 0.0154(18)
C34 0.090(2) 0.0602(19) 0.137(3) 0.035(2) 0.0066(19) 0.0337(16)
C48 0.095(2) 0.107(3) 0.080(2) 0.056(2) 0.0057(16) 0.0110(18)

loop_
_atom_type_symbol
_atom_type_description
_atom_type_scat_dispersion_real
_atom_type_scat_dispersion_imag
_atom_type_scat_source
C C 0.0033 0.0016 'International Tables Vol C Tables 4.2.6.8 and 6.1.1.4'
H H 0.0000 0.0000 'International Tables Vol C Tables 4.2.6.8 and 6.1.1.4'
O O 0.0106 0.0060 'International Tables Vol C Tables 4.2.6.8 and 6.1.1.4'
P P 0.1023 0.0942 'International Tables Vol C Tables 4.2.6.8 and 6.1.1.4'

loop_
_geom_angle_atom_site_label_1
_geom_angle_atom_site_label_2
_geom_angle_atom_site_label_3
_geom_angle
_geom_angle_site_symmetry_1
_geom_angle_site_symmetry_3
_geom_angle_publ_flag
O3 P1 C1 101.33(7) . . ?
O1 P1 O3 105.06(7) . . ?
O1 P1 O2 122.41(9) . . ?
O1 P1 C1 111.33(8) . . ?
O2 P1 O3 105.13(7) . . ?
O2 P1 C1 109.17(8) . . ?
O3 P2 C33 111.36(8) . . ?
O3 P2 C32 105.01(9) . . ?
O3 P2 C31 111.77(8) . . ?
C33 P2 C32 109.28(10) . . ?
C33 P2 C31 110.40(10) . . ?
C31 P2 C32 108.83(10) . . ?
P2 O3 P1 125.85(8) . . ?
C12 C7 C6 121.56(15) . . ?
C12 C7 C8 120.68(15) . . ?
C8 C7 C6 117.62(14) . . ?
C1 C2 C19 126.69(16) . . ?
C3 C2 C19 113.78(15) . . ?
C3 C2 C1 119.44(15) . . ?
C7 C12 C16 121.58(15) . . ?
C11 C12 C7 118.38(16) . . ?
C11 C12 C16 119.96(15) . . ?
C1 C6 C7 122.73(15) . . ?
C5 C6 C7 116.75(14) . . ?
C5 C6 C1 120.26(15) . . ?
C20 C19 C2 119.61(16) . . ?
C20 C19 C24 121.04(15) . . ?
C24 C19 C2 119.07(15) . . ?
C2 C1 P1 126.77(12) . . ?
C2 C1 C6 118.33(15) . . ?
C6 C1 P1 114.90(12) . . ?
C19 C20 C28 121.53(15) . . ?
C21 C20 C19 118.54(17) . . ?
C21 C20 C28 119.92(16) . . ?
C7 C8 C13 122.59(15) . . ?
C9 C8 C7 118.36(16) . . ?
C9 C8 C13 118.95(16) . . ?
C12 C11 H11 119.4 . . ?
C10 C11 C12 121.11(17) . . ?
C10 C11 H11 119.4 . . ?
C3 C4 H4 120.5 . . ?
C3 C4 C5 118.98(17) . . ?
C5 C4 H4 120.5 . . ?
C8 C9 H9 119.3 . . ?
C10 C9 C8 121.33(17) . . ?
C10 C9 H9 119.3 . . ?
C2 C3 H3 119.1 . . ?
C4 C3 C2 121.72(16) . . ?
C4 C3 H3 119.1 . . ?
C6 C5 C4 121.12(15) . . ?
C6 C5 H5 119.4 . . ?
C4 C5 H5 119.4 . . ?
C19 C24 C25 121.39(15) . . ?
C23 C24 C19 118.28(17) . . ?
C23 C24 C25 120.30(17) . . ?
C11 C10 H10 119.9 . . ?
C9 C10 C11 120.13(16) . . ?
C9 C10 H10 119.9 . . ?
C12 C16 H16 107.5 . . ?
C12 C16 C18 112.77(16) . . ?
C12 C16 C17 110.75(14) . . ?
C18 C16 H16 107.5 . . ?
C17 C16 H16 107.5 . . ?
C17 C16 C18 110.45(16) . . ?
C8 C13 H13 107.6 . . ?
C8 C13 C15 110.13(15) . . ?
C14 C13 C8 113.20(16) . . ?
C14 C13 H13 107.6 . . ?
C14 C13 C15 110.61(16) . . ?
C15 C13 H13 107.6 . . ?
C20 C28 H28 107.5 . . ?
C20 C28 C29 111.81(16) . . ?
C20 C28 C30 111.64(17) . . ?
C29 C28 H28 107.5 . . ?
C30 C28 H28 107.5 . . ?
C30 C28 C29 110.63(16) . . ?
C24 C25 H25 107.3 . . ?
C24 C25 C27 110.59(17) . . ?
C27 C25 H25 107.3 . . ?
C26 C25 C24 114.17(16) . . ?
C26 C25 H25 107.3 . . ?
C26 C25 C27 109.86(17) . . ?
C20 C21 H21 119.5 . . ?
C22 C21 C20 120.91(18) . . ?
C22 C21 H21 119.5 . . ?
C21 C22 H22 119.8 . . ?
C21 C22 C23 120.50(17) . . ?
C23 C22 H22 119.8 . . ?
C24 C23 H23 119.7 . . ?
C22 C23 C24 120.70(18) . . ?
C22 C23 H23 119.7 . . ?
P2 C33 H33A 109.5 . . ?
P2 C33 H33B 109.5 . . ?
P2 C33 H33C 109.5 . . ?
H33A C33 H33B 109.5 . . ?
H33A C33 H33C 109.5 . . ?
H33B C33 H33C 109.5 . . ?
C47 C42 C41 120.8(2) . . ?
C43 C42 C47 117.9(2) . . ?
C43 C42 C41 121.3(2) . . ?
C16 C18 H18A 109.5 . . ?
C16 C18 H18B 109.5 . . ?
C16 C18 H18C 109.5 . . ?
H18A C18 H18B 109.5 . . ?
H18A C18 H18C 109.5 . . ?
H18B C18 H18C 109.5 . . ?
C28 C29 H29A 109.5 . . ?
C28 C29 H29B 109.5 . . ?
C28 C29 H29C 109.5 . . ?
H29A C29 H29B 109.5 . . ?
H29A C29 H29C 109.5 . . ?
H29B C29 H29C 109.5 . . ?
C28 C30 H30A 109.5 . . ?
C28 C30 H30B 109.5 . . ?
C28 C30 H30C 109.5 . . ?
H30A C30 H30B 109.5 . . ?
H30A C30 H30C 109.5 . . ?
H30B C30 H30C 109.5 . . ?
P2 C32 H32A 109.5 . . ?
P2 C32 H32B 109.5 . . ?
P2 C32 H32C 109.5 . . ?
H32A C32 H32B 109.5 . . ?
H32A C32 H32C 109.5 . . ?
H32B C32 H32C 109.5 . . ?
P2 C31 H31A 109.5 . . ?
P2 C31 H31B 109.5 . . ?
P2 C31 H31C 109.5 . . ?
H31A C31 H31B 109.5 . . ?
H31A C31 H31C 109.5 . . ?
H31B C31 H31C 109.5 . . ?
C16 C17 H17A 109.5 . . ?
C16 C17 H17B 109.5 . . ?
C16 C17 H17C 109.5 . . ?
H17A C17 H17B 109.5 . . ?
H17A C17 H17C 109.5 . . ?
H17B C17 H17C 109.5 . . ?
C35 C36 H36 119.1 . . ?
C37 C36 H36 119.1 . . ?
C37 C36 C35 121.9(2) . . ?
C54 C49 C50 117.6(2) . . ?
C54 C49 C48 121.1(3) . . ?
C50 C49 C48 121.4(3) . . ?
C42 C47 H47 119.3 . . ?
C46 C47 C42 121.5(2) . . ?
C46 C47 H47 119.3 . . ?
C36 C35 C40 117.6(2) . . ?
C36 C35 C34 121.5(3) . . ?
C40 C35 C34 120.9(3) . . ?
C13 C14 H14A 109.5 . . ?
C13 C14 H14B 109.5 . . ?
C13 C14 H14C 109.5 . . ?
H14A C14 H14B 109.5 . . ?
H14A C14 H14C 109.5 . . ?
H14B C14 H14C 109.5 . . ?
C36 C37 H37 120.0 . . ?
C38 C37 C36 120.1(2) . . ?
C38 C37 H37 120.0 . . ?
C25 C27 H27A 109.5 . . ?
C25 C27 H27B 109.5 . . ?
C25 C27 H27C 109.5 . . ?
H27A C27 H27B 109.5 . . ?
H27A C27 H27C 109.5 . . ?
H27B C27 H27C 109.5 . . ?
C13 C15 H15A 109.5 . . ?
C13 C15 H15B 109.5 . . ?
C13 C15 H15C 109.5 . . ?
H15A C15 H15B 109.5 . . ?
H15A C15 H15C 109.5 . . ?
H15B C15 H15C 109.5 . . ?
C42 C43 H43 119.6 . . ?
C42 C43 C44 120.9(2) . . ?
C44 C43 H43 119.6 . . ?
C37 C38 H38 120.4 . . ?
C37 C38 C39 119.2(3) . . ?
C39 C38 H38 120.4 . . ?
C49 C54 H54 119.2 . . ?
C53 C54 C49 121.6(3) . . ?
C53 C54 H54 119.2 . . ?
C35 C40 H40 119.3 . . ?
C39 C40 C35 121.4(2) . . ?
C39 C40 H40 119.3 . . ?
C25 C26 H26A 109.5 . . ?
C25 C26 H26B 109.5 . . ?
C25 C26 H26C 109.5 . . ?
H26A C26 H26B 109.5 . . ?
H26A C26 H26C 109.5 . . ?
H26B C26 H26C 109.5 . . ?
C54 C53 H53 119.8 . . ?
C52 C53 C54 120.4(3) . . ?
C52 C53 H53 119.8 . . ?
C42 C41 H41A 109.5 . . ?
C42 C41 H41B 109.5 . . ?
C42 C41 H41C 109.5 . . ?
H41A C41 H41B 109.5 . . ?
H41A C41 H41C 109.5 . . ?
H41B C41 H41C 109.5 . . ?
C38 C39 H39 120.1 . . ?
C40 C39 C38 119.9(2) . . ?
C40 C39 H39 120.1 . . ?
C49 C50 H50 119.6 . . ?
C51 C50 C49 120.9(3) . . ?
C51 C50 H50 119.6 . . ?
C44 C45 H45 120.3 . . ?
C46 C45 H45 120.3 . . ?
C46 C45 C44 119.3(3) . . ?
C43 C44 C45 120.3(3) . . ?
C43 C44 H44 119.9 . . ?
C45 C44 H44 119.9 . . ?
C47 C46 H46 119.9 . . ?
C45 C46 C47 120.1(3) . . ?
C45 C46 H46 119.9 . . ?
C53 C52 H52 120.4 . . ?
C53 C52 C51 119.3(3) . . ?
C51 C52 H52 120.4 . . ?
C50 C51 H51 119.9 . . ?
C52 C51 C50 120.2(3) . . ?
C52 C51 H51 119.9 . . ?
C35 C34 H34A 109.5 . . ?
C35 C34 H34B 109.5 . . ?
C35 C34 H34C 109.5 . . ?
H34A C34 H34B 109.5 . . ?
H34A C34 H34C 109.5 . . ?
H34B C34 H34C 109.5 . . ?
C49 C48 H48A 109.5 . . ?
C49 C48 H48B 109.5 . . ?
C49 C48 H48C 109.5 . . ?
H48A C48 H48B 109.5 . . ?
H48A C48 H48C 109.5 . . ?
H48B C48 H48C 109.5 . . ?

loop_
_geom_bond_atom_site_label_1
_geom_bond_atom_site_label_2
_geom_bond_distance
_geom_bond_site_symmetry_2
_geom_bond_publ_flag
P1 O3 1.6903(12) . ?
P1 O1 1.4640(14) . ?
P1 O2 1.4722(14) . ?
P1 C1 1.8242(17) . ?
P2 O3 1.5599(12) . ?
P2 C33 1.759(2) . ?
P2 C32 1.7768(19) . ?
P2 C31 1.762(2) . ?
C7 C12 1.405(2) . ?
C7 C6 1.512(2) . ?
C7 C8 1.412(2) . ?
C2 C19 1.508(2) . ?
C2 C1 1.405(2) . ?
C2 C3 1.396(2) . ?
C12 C11 1.394(2) . ?
C12 C16 1.521(2) . ?
C6 C1 1.417(2) . ?
C6 C5 1.382(2) . ?
C19 C20 1.401(2) . ?
C19 C24 1.403(2) . ?
C20 C28 1.517(3) . ?
C20 C21 1.392(2) . ?
C8 C9 1.390(2) . ?
C8 C13 1.520(2) . ?
C11 H11 0.9300 . ?
C11 C10 1.380(2) . ?
C4 H4 0.9300 . ?
C4 C3 1.378(2) . ?
C4 C5 1.383(2) . ?
C9 H9 0.9300 . ?
C9 C10 1.373(2) . ?
C3 H3 0.9300 . ?
C5 H5 0.9300 . ?
C24 C25 1.520(3) . ?
C24 C23 1.399(2) . ?
C10 H10 0.9300 . ?
C16 H16 0.9800 . ?
C16 C18 1.531(3) . ?
C16 C17 1.523(3) . ?
C13 H13 0.9800 . ?
C13 C14 1.518(3) . ?
C13 C15 1.531(3) . ?
C28 H28 0.9800 . ?
C28 C29 1.529(3) . ?
C28 C30 1.525(3) . ?
C25 H25 0.9800 . ?
C25 C27 1.520(3) . ?
C25 C26 1.519(3) . ?
C21 H21 0.9300 . ?
C21 C22 1.375(3) . ?
C22 H22 0.9300 . ?
C22 C23 1.378(3) . ?
C23 H23 0.9300 . ?
C33 H33A 0.9600 . ?
C33 H33B 0.9600 . ?
C33 H33C 0.9600 . ?
C42 C47 1.379(3) . ?
C42 C43 1.374(3) . ?
C42 C41 1.496(3) . ?
C18 H18A 0.9600 . ?
C18 H18B 0.9600 . ?
C18 H18C 0.9600 . ?
C29 H29A 0.9600 . ?
C29 H29B 0.9600 . ?
C29 H29C 0.9600 . ?
C30 H30A 0.9600 . ?
C30 H30B 0.9600 . ?
C30 H30C 0.9600 . ?
C32 H32A 0.9600 . ?
C32 H32B 0.9600 . ?
C32 H32C 0.9600 . ?
C31 H31A 0.9600 . ?
C31 H31B 0.9600 . ?
C31 H31C 0.9600 . ?
C17 H17A 0.9600 . ?
C17 H17B 0.9600 . ?
C17 H17C 0.9600 . ?
C36 H36 0.9300 . ?
C36 C35 1.375(3) . ?
C36 C37 1.373(3) . ?
C49 C54 1.375(3) . ?
C49 C50 1.380(4) . ?
C49 C48 1.498(3) . ?
C47 H47 0.9300 . ?
C47 C46 1.370(3) . ?
C35 C40 1.378(3) . ?
C35 C34 1.485(4) . ?
C14 H14A 0.9600 . ?
C14 H14B 0.9600 . ?
C14 H14C 0.9600 . ?
C37 H37 0.9300 . ?
C37 C38 1.368(3) . ?
C27 H27A 0.9600 . ?
C27 H27B 0.9600 . ?
C27 H27C 0.9600 . ?
C15 H15A 0.9600 . ?
C15 H15B 0.9600 . ?
C15 H15C 0.9600 . ?
C43 H43 0.9300 . ?
C43 C44 1.375(4) . ?
C38 H38 0.9300 . ?
C38 C39 1.385(4) . ?
C54 H54 0.9300 . ?
C54 C53 1.368(4) . ?
C40 H40 0.9300 . ?
C40 C39 1.376(4) . ?
C26 H26A 0.9600 . ?
C26 H26B 0.9600 . ?
C26 H26C 0.9600 . ?
C53 H53 0.9300 . ?
C53 C52 1.359(4) . ?
C41 H41A 0.9600 . ?
C41 H41B 0.9600 . ?
C41 H41C 0.9600 . ?
C39 H39 0.9300 . ?
C50 H50 0.9300 . ?
C50 C51 1.379(4) . ?
C45 H45 0.9300 . ?
C45 C44 1.377(4) . ?
C45 C46 1.365(4) . ?
C44 H44 0.9300 . ?
C46 H46 0.9300 . ?
C52 H52 0.9300 . ?
C52 C51 1.373(4) . ?
C51 H51 0.9300 . ?
C34 H34A 0.9600 . ?
C34 H34B 0.9600 . ?
C34 H34C 0.9600 . ?
C48 H48A 0.9600 . ?
C48 H48B 0.9600 . ?
C48 H48C 0.9600 . ?

loop_
_geom_torsion_atom_site_label_1
_geom_torsion_atom_site_label_2
_geom_torsion_atom_site_label_3
_geom_torsion_atom_site_label_4
_geom_torsion
_geom_torsion_site_symmetry_1
_geom_torsion_site_symmetry_2
_geom_torsion_site_symmetry_3
_geom_torsion_site_symmetry_4
_geom_torsion_publ_flag
O3 P1 C1 C2 2.39(16) . . . . ?
O3 P1 C1 C6 -176.92(12) . . . . ?
O1 P1 O3 P2 -59.30(12) . . . . ?
O1 P1 C1 C2 -108.87(16) . . . . ?
O1 P1 C1 C6 71.81(14) . . . . ?
O2 P1 O3 P2 71.07(12) . . . . ?
O2 P1 C1 C2 112.97(15) . . . . ?
O2 P1 C1 C6 -66.34(14) . . . . ?
C7 C12 C11 C10 0.1(3) . . . . ?
C7 C12 C16 C18 -138.40(16) . . . . ?
C7 C12 C16 C17 97.25(19) . . . . ?
C7 C6 C1 P1 -10.9(2) . . . . ?
C7 C6 C1 C2 169.77(15) . . . . ?
C7 C6 C5 C4 -172.94(15) . . . . ?
C7 C8 C9 C10 0.5(3) . . . . ?
C7 C8 C13 C14 125.20(18) . . . . ?
C7 C8 C13 C15 -110.41(18) . . . . ?
C2 C19 C20 C28 8.8(2) . . . . ?
C2 C19 C20 C21 -172.07(16) . . . . ?
C2 C19 C24 C25 -6.3(2) . . . . ?
C2 C19 C24 C23 171.55(17) . . . . ?
C12 C7 C6 C1 95.9(2) . . . . ?
C12 C7 C6 C5 -89.98(19) . . . . ?
C12 C7 C8 C9 -0.9(2) . . . . ?
C12 C7 C8 C13 175.43(15) . . . . ?
C12 C11 C10 C9 -0.5(3) . . . . ?
C6 C7 C12 C11 176.21(15) . . . . ?
C6 C7 C12 C16 -0.6(2) . . . . ?
C6 C7 C8 C9 -176.70(15) . . . . ?
C6 C7 C8 C13 -0.4(2) . . . . ?
C19 C2 C1 P1 8.6(3) . . . . ?
C19 C2 C1 C6 -172.15(16) . . . . ?
C19 C2 C3 C4 175.36(15) . . . . ?
C19 C20 C28 C29 -117.18(18) . . . . ?
C19 C20 C28 C30 118.28(18) . . . . ?
C19 C20 C21 C22 0.0(3) . . . . ?
C19 C24 C25 C27 94.5(2) . . . . ?
C19 C24 C25 C26 -140.96(19) . . . . ?
C19 C24 C23 C22 1.2(3) . . . . ?
C1 P1 O3 P2 -175.29(10) . . . . ?
C1 C2 C19 C20 -104.3(2) . . . . ?
C1 C2 C19 C24 81.8(2) . . . . ?
C1 C2 C3 C4 -1.4(3) . . . . ?
C1 C6 C5 C4 1.4(3) . . . . ?
C20 C19 C24 C25 179.87(16) . . . . ?
C20 C19 C24 C23 -2.3(3) . . . . ?
C20 C21 C22 C23 -1.0(3) . . . . ?
C8 C7 C12 C11 0.6(2) . . . . ?
C8 C7 C12 C16 -176.22(15) . . . . ?
C8 C7 C6 C1 -88.41(20) . . . . ?
C8 C7 C6 C5 85.77(19) . . . . ?
C8 C9 C10 C11 0.2(3) . . . . ?
C11 C12 C16 C18 44.8(2) . . . . ?
C11 C12 C16 C17 -79.5(2) . . . . ?
C9 C8 C13 C14 -58.5(2) . . . . ?
C9 C8 C13 C15 65.9(2) . . . . ?
C3 C2 C19 C20 79.2(2) . . . . ?
C3 C2 C19 C24 -94.69(19) . . . . ?
C3 C2 C1 P1 -175.10(13) . . . . ?
C3 C2 C1 C6 4.2(2) . . . . ?
C3 C4 C5 C6 1.5(3) . . . . ?
C5 C6 C1 P1 175.17(13) . . . . ?
C5 C6 C1 C2 -4.2(2) . . . . ?
C5 C4 C3 C2 -1.5(3) . . . . ?
C24 C19 C20 C28 -177.44(16) . . . . ?
C24 C19 C20 C21 1.7(3) . . . . ?
C16 C12 C11 C10 177.00(16) . . . . ?
C13 C8 C9 C10 -175.95(16) . . . . ?
C28 C20 C21 C22 179.12(18) . . . . ?
C25 C24 C23 C22 179.06(18) . . . . ?
C21 C20 C28 C29 63.7(2) . . . . ?
C21 C20 C28 C30 -60.9(2) . . . . ?
C21 C22 C23 C24 0.5(3) . . . . ?
C23 C24 C25 C27 -83.3(2) . . . . ?
C23 C24 C25 C26 41.2(3) . . . . ?
C33 P2 O3 P1 -61.74(12) . . . . ?
C42 C47 C46 C45 1.0(4) . . . . ?
C42 C43 C44 C45 0.2(4) . . . . ?
C32 P2 O3 P1 -179.91(11) . . . . ?
C31 P2 O3 P1 62.26(13) . . . . ?
C36 C35 C40 C39 0.1(3) . . . . ?
C36 C37 C38 C39 0.6(3) . . . . ?
C49 C54 C53 C52 -0.5(3) . . . . ?
C49 C50 C51 C52 0.5(4) . . . . ?
C47 C42 C43 C44 0.0(3) . . . . ?
C35 C36 C37 C38 0.4(3) . . . . ?
C35 C40 C39 C38 0.9(4) . . . . ?
C37 C36 C35 C40 -0.7(3) . . . . ?
C37 C36 C35 C34 178.1(2) . . . . ?
C37 C38 C39 C40 -1.2(3) . . . . ?
C43 C42 C47 C46 -0.5(3) . . . . ?
C54 C49 C50 C51 -1.2(4) . . . . ?
C54 C53 C52 C51 -0.4(4) . . . . ?
C53 C52 C51 C50 0.3(4) . . . . ?
C41 C42 C47 C46 -179.8(2) . . . . ?
C41 C42 C43 C44 179.2(2) . . . . ?
C50 C49 C54 C53 1.2(3) . . . . ?
C44 C45 C46 C47 -0.9(4) . . . . ?
C46 C45 C44 C43 0.3(4) . . . . ?
C34 C35 C40 C39 -178.8(2) . . . . ?
C48 C49 C54 C53 -178.8(2) . . . . ?
C48 C49 C50 C51 178.8(2) . . . . ?
